data_7025891
loop_
_publ_author_name
'Wang, Jiao'
'Pan, Yingli'
'Chen, Jiangfang'
'Gu, Jiansheng'
'Zhang, Yong'
'Jia, Dingxian'

_publ_section_title
;
 Investigating metal size effects in the Ln/As/Se/amine (Ln = lanthanide
 excluding Pm, amine = en, dien, en+trien) systems: solvothermal syntheses
 and characterizations of lanthanide selenidoarsenates.
;
_journal_issue 30
_journal_name_full 'Dalton transactions (Cambridge, England : 2003)'
_journal_page_first 7066
_journal_page_last 7072
_journal_paper_doi 10.1039/c0dt00040j
_journal_volume 39
_journal_year 2010
_chemical_formula_moiety 'C8 H26 As N6 Pr Se4'
_chemical_formula_sum 'C8 H26 As N6 Pr Se4'
_chemical_formula_weight 738.02
_chemical_name_systematic
;
?
;
_space_group_IT_number 61
_symmetry_cell_setting orthorhombic
_symmetry_Int_Tables_number 61
_symmetry_space_group_name_Hall '-P 2ac 2ab'
_symmetry_space_group_name_H-M 'P b c a'
_atom_sites_solution_hydrogens geom
_atom_sites_solution_primary direct
_atom_sites_solution_secondary difmap
_audit_creation_method SHELXL-97
_cell_angle_alpha 90.00
_cell_angle_beta 90.00
_cell_angle_gamma 90.00
_cell_formula_units_Z 8
_cell_length_a 8.8169(13)
_cell_length_b 16.489(3)
_cell_length_c 26.719(4)
_cell_measurement_reflns_used 11570
_cell_measurement_temperature 223(2)
_cell_measurement_theta_max 25.00
_cell_measurement_theta_min 3.03
_cell_volume 3884.5(11)
_computing_cell_refinement CrystalClear
_computing_data_collection CrystalClear
_computing_data_reduction CrystalStructure
_computing_structure_refinement 'SHELXL-97 (Sheldrick, 1997)'
_computing_structure_solution 'SHELXS-97 (Sheldrick, 1990)'
_diffrn_ambient_temperature 223(2)
_diffrn_detector_area_resol_mean 14.63
_diffrn_measured_fraction_theta_full 0.998
_diffrn_measured_fraction_theta_max 0.998
_diffrn_measurement_device_type 'Rigaku Saturn'
_diffrn_measurement_method \w
_diffrn_radiation_monochromator graphite
_diffrn_radiation_source 'fine-focus sealed tube'
_diffrn_radiation_type MoK\a
_diffrn_radiation_wavelength 0.71073
_diffrn_reflns_av_R_equivalents 0.1140
_diffrn_reflns_av_sigmaI/netI 0.0988
_diffrn_reflns_limit_h_max 10
_diffrn_reflns_limit_h_min -10
_diffrn_reflns_limit_k_max 19
_diffrn_reflns_limit_k_min -19
_diffrn_reflns_limit_l_max 31
_diffrn_reflns_limit_l_min -26
_diffrn_reflns_number 31064
_diffrn_reflns_theta_full 25.00
_diffrn_reflns_theta_max 25.00
_diffrn_reflns_theta_min 3.03
_exptl_absorpt_coefficient_mu 11.695
_exptl_absorpt_correction_T_max 0.1829
_exptl_absorpt_correction_T_min 0.0892
_exptl_absorpt_correction_type multi-scan
_exptl_absorpt_process_details 'Jacobson, R. (1998) Private communication'
_exptl_crystal_colour Red
_exptl_crystal_density_diffrn 2.524
_exptl_crystal_density_method 'not measured'
_exptl_crystal_description Block
_exptl_crystal_F_000 2752
_exptl_crystal_size_max 0.40
_exptl_crystal_size_mid 0.25
_exptl_crystal_size_min 0.22
_refine_diff_density_max 0.831
_refine_diff_density_min -1.242
_refine_diff_density_rms 0.265
_refine_ls_extinction_method none
_refine_ls_goodness_of_fit_ref 1.211
_refine_ls_hydrogen_treatment constr
_refine_ls_matrix_type full
_refine_ls_number_parameters 188
_refine_ls_number_reflns 3424
_refine_ls_number_restraints 8
_refine_ls_restrained_S_all 1.210
_refine_ls_R_factor_all 0.0768
_refine_ls_R_factor_gt 0.0651
_refine_ls_shift/su_max 0.000
_refine_ls_shift/su_mean 0.000
_refine_ls_structure_factor_coef Fsqd
_refine_ls_weighting_details 'calc w=1/[\s^2^(Fo^2^)+(0.0958P)^2^+0.0000P] where P=(Fo^2^+2Fc^2^)/3'
_refine_ls_weighting_scheme calc
_refine_ls_wR_factor_gt 0.1603
_refine_ls_wR_factor_ref 0.1746
_reflns_number_gt 2803
_reflns_number_total 3424
_reflns_threshold_expression >2sigma(I)
_cod_data_source_file c0dt00040j.txt
_cod_data_source_block complex_2c
_cod_original_cell_volume 3884.4(10)
_cod_database_code 7025891

loop_
_symmetry_equiv_pos_as_xyz
'x, y, z'
'-x+1/2, y+1/2, z'
'x, -y+1/2, z+1/2'
'-x+1/2, -y, z+1/2'
'-x, -y, -z'
'x-1/2, -y-1/2, -z'
'-x, y-1/2, -z-1/2'
'x-1/2, y, -z-1/2'

loop_
_atom_site_label
_atom_site_type_symbol
_atom_site_fract_x
_atom_site_fract_y
_atom_site_fract_z
_atom_site_U_iso_or_equiv
_atom_site_adp_type
_atom_site_occupancy
_atom_site_symmetry_multiplicity
_atom_site_calc_flag
_atom_site_refinement_flags
As1 As 0.49074(18) 0.26545(10) 0.11986(6) 0.0286(4) Uani 1 1 d .
Se1 Se 0.34067(18) 0.16286(10) 0.15081(6) 0.0393(5) Uani 1 1 d .
Se2 Se 0.33245(16) 0.33450(10) 0.06559(6) 0.0341(4) Uani 1 1 d .
Se3 Se 0.69501(18) 0.21696(11) 0.07542(6) 0.0405(5) Uani 1 1 d .
Se4 Se 0.56792(17) 0.34835(11) 0.18452(6) 0.0385(5) Uani 1 1 d .
Pr1 Pr 0.04528(9) 0.25713(5) 0.11686(3) 0.0265(3) Uani 1 1 d .
N1 N -0.0807(15) 0.4019(9) 0.1315(5) 0.040(3) Uani 1 1 d .
H1 H -0.1824 0.3935 0.1342 0.048 Uiso 1 1 calc R
N2 N 0.1698(16) 0.3468(8) 0.1882(5) 0.042(3) Uani 1 1 d .
H2A H 0.1410 0.3269 0.2181 0.051 Uiso 1 1 calc R
H2B H 0.2713 0.3419 0.1862 0.051 Uiso 1 1 calc R
N3 N -0.0325(14) 0.3334(9) 0.0332(5) 0.041(3) Uani 1 1 d .
H3A H 0.0520 0.3440 0.0155 0.049 Uiso 1 1 calc R
H3B H -0.0910 0.3002 0.0147 0.049 Uiso 1 1 calc R
N4 N -0.0288(16) 0.1045(9) 0.1320(5) 0.043(4) Uani 1 1 d D
N5 N -0.1008(16) 0.2235(9) 0.2024(5) 0.045(3) Uani 1 1 d .
H5A H -0.0415 0.2400 0.2279 0.053 Uiso 1 1 calc R
H5B H -0.1854 0.2541 0.2032 0.053 Uiso 1 1 calc R
N6 N 0.0972(17) 0.1569(8) 0.0419(5) 0.049(4) Uani 1 1 d .
H6A H 0.0454 0.1756 0.0153 0.059 Uiso 1 1 calc R
H6B H 0.1964 0.1606 0.0343 0.059 Uiso 1 1 calc R
C1 C -0.0317(19) 0.4442(10) 0.1788(6) 0.043(4) Uani 1 1 d .
H1A H -0.0526 0.5018 0.1762 0.051 Uiso 1 1 calc R
H1B H -0.0877 0.4229 0.2071 0.051 Uiso 1 1 calc R
C2 C 0.132(2) 0.4312(12) 0.1862(7) 0.057(5) Uani 1 1 d .
H2C H 0.1868 0.4566 0.1590 0.068 Uiso 1 1 calc R
H2D H 0.1626 0.4570 0.2172 0.068 Uiso 1 1 calc R
C3 C -0.057(3) 0.4508(12) 0.0863(8) 0.074(7) Uani 1 1 d .
H3C H -0.1067 0.5029 0.0904 0.089 Uiso 1 1 calc R
H3D H 0.0508 0.4607 0.0820 0.089 Uiso 1 1 calc R
C4 C -0.116(2) 0.4109(11) 0.0417(7) 0.058(5) Uani 1 1 d .
H4A H -0.1039 0.4461 0.0129 0.070 Uiso 1 1 calc R
H4B H -0.2233 0.3998 0.0460 0.070 Uiso 1 1 calc R
C5A C -0.039(5) 0.084(2) 0.1856(9) 0.084(18) Uani 0.50 1 d PD
C5B C -0.132(6) 0.078(2) 0.1717(15) 0.084(18) Uani 0.50 1 d PD
C7A C 0.053(5) 0.046(2) 0.1013(9) 0.074(17) Uani 0.50 1 d PD
C7B C -0.028(6) 0.045(2) 0.0917(12) 0.074(17) Uani 0.50 1 d PD
C6 C -0.144(3) 0.1411(12) 0.2122(8) 0.087(8) Uani 1 1 d D
C8 C 0.062(2) 0.0717(10) 0.0471(6) 0.055(5) Uani 1 1 d D

loop_
_atom_site_aniso_label
_atom_site_aniso_U_11
_atom_site_aniso_U_22
_atom_site_aniso_U_33
_atom_site_aniso_U_23
_atom_site_aniso_U_13
_atom_site_aniso_U_12
As1 0.0206(8) 0.0363(10) 0.0288(8) 0.0012(7) -0.0004(6) -0.0018(7)
Se1 0.0303(9) 0.0357(10) 0.0518(10) 0.0111(8) -0.0034(7) -0.0034(7)
Se2 0.0236(8) 0.0405(10) 0.0382(9) 0.0081(7) -0.0009(6) -0.0017(7)
Se3 0.0218(8) 0.0580(12) 0.0417(9) -0.0057(8) 0.0008(7) 0.0033(8)
Se4 0.0275(8) 0.0486(11) 0.0396(9) -0.0077(8) -0.0025(7) -0.0044(8)
Pr1 0.0222(5) 0.0267(5) 0.0305(5) -0.0014(3) 0.0014(3) -0.0007(3)
N1 0.029(7) 0.046(9) 0.044(8) 0.000(7) 0.007(6) -0.007(7)
N2 0.051(9) 0.031(8) 0.045(8) -0.014(6) 0.003(7) -0.013(7)
N3 0.021(7) 0.055(10) 0.048(8) 0.007(7) 0.000(6) -0.008(7)
N4 0.044(9) 0.039(9) 0.047(8) -0.012(7) 0.008(6) 0.002(7)
N5 0.039(8) 0.050(9) 0.044(8) 0.001(7) 0.001(7) 0.002(7)
N6 0.063(10) 0.038(9) 0.046(8) -0.011(7) 0.032(8) -0.015(8)
C1 0.049(11) 0.035(10) 0.045(9) -0.003(8) 0.011(8) 0.001(8)
C2 0.066(14) 0.059(14) 0.045(10) -0.005(9) -0.003(9) -0.026(11)
C3 0.093(17) 0.042(13) 0.086(16) 0.011(12) -0.017(13) 0.004(12)
C4 0.065(13) 0.044(12) 0.066(12) 0.017(10) -0.025(10) -0.005(10)
C5A 0.12(5) 0.027(15) 0.11(3) 0.002(17) 0.05(3) -0.02(3)
C5B 0.12(5) 0.027(15) 0.11(3) 0.002(17) 0.05(3) -0.02(3)
C7A 0.11(4) 0.036(14) 0.08(2) -0.020(14) 0.05(3) -0.03(2)
C7B 0.11(4) 0.036(14) 0.08(2) -0.020(14) 0.05(3) -0.03(2)
C6 0.13(2) 0.047(13) 0.081(16) -0.005(12) 0.035(16) -0.050(14)
C8 0.108(17) 0.021(9) 0.036(9) 0.000(7) -0.001(10) -0.009(10)

loop_
_atom_type_symbol
_atom_type_description
_atom_type_scat_dispersion_real
_atom_type_scat_dispersion_imag
_atom_type_scat_source
C C 0.0033 0.0016 'International Tables Vol C Tables 4.2.6.8 and 6.1.1.4'
H H 0.0000 0.0000 'International Tables Vol C Tables 4.2.6.8 and 6.1.1.4'
N N 0.0061 0.0033 'International Tables Vol C Tables 4.2.6.8 and 6.1.1.4'
Se Se -0.0929 2.2259 'International Tables Vol C Tables 4.2.6.8 and 6.1.1.4'
As As 0.0499 2.0058 'International Tables Vol C Tables 4.2.6.8 and 6.1.1.4'
Pr Pr -0.2180 2.8214 'International Tables Vol C Tables 4.2.6.8 and 6.1.1.4'

loop_
_geom_angle_atom_site_label_1
_geom_angle_atom_site_label_2
_geom_angle_atom_site_label_3
_geom_angle
_geom_angle_site_symmetry_3
Se3 As1 Se1 112.33(9) .
Se3 As1 Se4 111.21(9) .
Se1 As1 Se4 109.65(9) .
Se3 As1 Se2 108.66(8) .
Se1 As1 Se2 103.90(8) .
Se4 As1 Se2 110.86(9) .
As1 Se1 Pr1 90.52(7) .
As1 Se2 Pr1 90.75(6) .
As1 Se3 Pr1 118.87(7) 1_655
N4 Pr1 N6 63.9(4) .
N4 Pr1 N2 121.7(4) .
N6 Pr1 N2 145.5(5) .
N4 Pr1 N3 121.2(4) .
N6 Pr1 N3 72.7(5) .
N2 Pr1 N3 116.6(4) .
N4 Pr1 N1 137.0(4) .
N6 Pr1 N1 138.3(4) .
N2 Pr1 N1 64.3(4) .
N3 Pr1 N1 65.9(4) .
N4 Pr1 N5 63.4(4) .
N6 Pr1 N5 127.0(4) .
N2 Pr1 N5 72.6(4) .
N3 Pr1 N5 133.7(4) .
N1 Pr1 N5 81.9(4) .
N4 Pr1 Se2 130.8(3) .
N6 Pr1 Se2 77.5(3) .
N2 Pr1 Se2 75.7(3) .
N3 Pr1 Se2 69.5(3) .
N1 Pr1 Se2 92.1(3) .
N5 Pr1 Se2 147.2(3) .
N4 Pr1 Se1 72.0(3) .
N6 Pr1 Se1 76.5(4) .
N2 Pr1 Se1 74.1(3) .
N3 Pr1 Se1 133.3(3) .
N1 Pr1 Se1 137.9(3) .
N5 Pr1 Se1 92.8(3) .
Se2 Pr1 Se1 70.25(5) .
N4 Pr1 Se3 68.4(3) 1_455
N6 Pr1 Se3 77.6(3) 1_455
N2 Pr1 Se3 136.9(3) 1_455
N3 Pr1 Se3 65.0(3) 1_455
N1 Pr1 Se3 80.9(3) 1_455
N5 Pr1 Se3 78.3(3) 1_455
Se2 Pr1 Se3 132.71(5) 1_455
Se1 Pr1 Se3 139.18(5) 1_455
C3 N1 C1 113.2(14) .
C3 N1 Pr1 108.2(11) .
C1 N1 Pr1 114.8(10) .
C3 N1 H1 106.7 .
C1 N1 H1 106.7 .
Pr1 N1 H1 106.7 .
C2 N2 Pr1 114.7(10) .
C2 N2 H2A 108.6 .
Pr1 N2 H2A 108.6 .
C2 N2 H2B 108.6 .
Pr1 N2 H2B 108.6 .
H2A N2 H2B 107.6 .
C4 N3 Pr1 113.9(10) .
C4 N3 H3A 108.8 .
Pr1 N3 H3A 108.8 .
C4 N3 H3B 108.8 .
Pr1 N3 H3B 108.8 .
H3A N3 H3B 107.7 .
C7B N4 C7A 30(3) .
C7B N4 C5B 109.5(17) .
C7A N4 C5B 121(2) .
C7B N4 C5A 124(3) .
C7A N4 C5A 114.9(18) .
C5B N4 C5A 36(3) .
C7B N4 Pr1 122.3(15) .
C7A N4 Pr1 115.3(17) .
C5B N4 Pr1 123.3(15) .
C5A N4 Pr1 113(2) .
C6 N5 Pr1 118.7(11) .
C6 N5 H5A 107.6 .
Pr1 N5 H5A 107.6 .
C6 N5 H5B 107.6 .
Pr1 N5 H5B 107.6 .
H5A N5 H5B 107.1 .
C8 N6 Pr1 119.9(9) .
C8 N6 H6A 107.3 .
Pr1 N6 H6A 107.3 .
C8 N6 H6B 107.3 .
Pr1 N6 H6B 107.3 .
H6A N6 H6B 106.9 .
C2 C1 N1 109.0(14) .
C2 C1 H1A 109.9 .
N1 C1 H1A 109.9 .
C2 C1 H1B 109.9 .
N1 C1 H1B 109.9 .
H1A C1 H1B 108.3 .
N2 C2 C1 112.2(14) .
N2 C2 H2C 109.2 .
C1 C2 H2C 109.2 .
N2 C2 H2D 109.2 .
C1 C2 H2D 109.2 .
H2C C2 H2D 107.9 .
C4 C3 N1 111.9(17) .
C4 C3 H3C 109.2 .
N1 C3 H3C 109.2 .
C4 C3 H3D 109.2 .
N1 C3 H3D 109.2 .
H3C C3 H3D 107.9 .
C3 C4 N3 109.6(16) .
C3 C4 H4A 109.8 .
N3 C4 H4A 109.8 .
C3 C4 H4B 109.8 .
N3 C4 H4B 109.8 .
H4A C4 H4B 108.2 .
N4 C5A C6 111(2) .
N4 C5B C6 111.1(19) .
N4 C7A C8 111.9(19) .
N4 C7B C8 112.6(19) .
N5 C6 C5A 110(2) .
N5 C6 C5B 120(2) .
C5A C6 C5B 35(3) .
N6 C8 C7B 118.7(18) .
N6 C8 C7A 112.3(19) .
C7B C8 C7A 29(3) .

loop_
_geom_bond_atom_site_label_1
_geom_bond_atom_site_label_2
_geom_bond_distance
_geom_bond_site_symmetry_2
As1 Se3 2.301(2) .
As1 Se1 2.301(2) .
As1 Se4 2.306(2) .
As1 Se2 2.312(2) .
Se1 Pr1 3.1657(19) .
Se2 Pr1 3.1487(17) .
Se3 Pr1 3.3470(18) 1_655
Pr1 N4 2.631(14) .
Pr1 N6 2.636(13) .
Pr1 N2 2.650(12) .
Pr1 N3 2.654(13) .
Pr1 N1 2.661(15) .
Pr1 N5 2.681(13) .
Pr1 Se3 3.3470(18) 1_455
N1 C3 1.47(2) .
N1 C1 1.51(2) .
N1 H1 0.9100 .
N2 C2 1.43(2) .
N2 H2A 0.9000 .
N2 H2B 0.9000 .
N3 C4 1.49(2) .
N3 H3A 0.9000 .
N3 H3B 0.9000 .
N4 C7B 1.461(19) .
N4 C7A 1.462(19) .
N4 C5B 1.467(19) .
N4 C5A 1.477(19) .
N5 C6 1.44(2) .
N5 H5A 0.9000 .
N5 H5B 0.9000 .
N6 C8 1.45(2) .
N6 H6A 0.9000 .
N6 H6B 0.9000 .
C1 C2 1.47(2) .
C1 H1A 0.9700 .
C1 H1B 0.9700 .
C2 H2C 0.9700 .
C2 H2D 0.9700 .
C3 C4 1.46(3) .
C3 H3C 0.9700 .
C3 H3D 0.9700 .
C4 H4A 0.9700 .
C4 H4B 0.9700 .
C5A C6 1.50(2) .
C5B C6 1.504(19) .
C7A C8 1.51(2) .
C7B C8 1.501(19) .

loop_
_geom_hbond_atom_site_label_D
_geom_hbond_atom_site_label_H
_geom_hbond_atom_site_label_A
_geom_hbond_distance_DH
_geom_hbond_distance_HA
_geom_hbond_distance_DA
_geom_hbond_angle_DHA
_geom_hbond_site_symmetry_A
N6 H6A Se2 0.90 2.87 3.704(16) 155.3 6_565
N5 H5B Se4 0.90 2.72 3.605(14) 167.9 1_455
N3 H3A Se3 0.90 2.92 3.625(13) 136.8 6_565
N2 H2B Se4 0.90 2.62 3.511(14) 172.1 .
N2 H2A Se4 0.90 2.70 3.518(13) 151.0 8_556
N1 H1 Se4 0.91 2.69 3.519(13) 152.7 1_455

loop_
_geom_torsion_atom_site_label_1
_geom_torsion_atom_site_label_2
_geom_torsion_atom_site_label_3
_geom_torsion_atom_site_label_4
_geom_torsion
_geom_torsion_site_symmetry_1
_geom_torsion_site_symmetry_4
Se3 As1 Se1 Pr1 -135.82(8) . .
Se4 As1 Se1 Pr1 99.99(8) . .
Se2 As1 Se1 Pr1 -18.56(8) . .
Se3 As1 Se2 Pr1 138.45(8) . .
Se1 As1 Se2 Pr1 18.66(8) . .
Se4 As1 Se2 Pr1 -99.05(8) . .
Se1 As1 Se3 Pr1 -117.47(9) . 1_655
Se4 As1 Se3 Pr1 5.85(12) . 1_655
Se2 As1 Se3 Pr1 128.14(8) . 1_655
As1 Se2 Pr1 N4 -55.7(4) . .
As1 Se2 Pr1 N6 -93.8(4) . .
As1 Se2 Pr1 N2 64.1(3) . .
As1 Se2 Pr1 N3 -169.8(3) . .
As1 Se2 Pr1 N1 126.9(3) . .
As1 Se2 Pr1 N5 48.7(6) . .
As1 Se2 Pr1 Se1 -13.88(6) . .
As1 Se2 Pr1 Se3 -153.59(7) . 1_455
As1 Se1 Pr1 N4 161.9(3) . .
As1 Se1 Pr1 N6 95.3(3) . .
As1 Se1 Pr1 N2 -66.3(3) . .
As1 Se1 Pr1 N3 45.6(4) . .
As1 Se1 Pr1 N1 -56.2(4) . .
As1 Se1 Pr1 N5 -137.3(3) . .
As1 Se1 Pr1 Se2 13.95(6) . .
As1 Se1 Pr1 Se3 147.32(7) . 1_455
N4 Pr1 N1 C3 -135.2(12) . .
N6 Pr1 N1 C3 -31.6(14) . .
N2 Pr1 N1 C3 114.9(12) . .
N3 Pr1 N1 C3 -24.5(11) . .
N5 Pr1 N1 C3 -170.5(12) . .
Se2 Pr1 N1 C3 41.9(12) . .
Se1 Pr1 N1 C3 104.2(11) . .
Se3 Pr1 N1 C3 -91.1(12) 1_455 .
N4 Pr1 N1 C1 97.4(11) . .
N6 Pr1 N1 C1 -159.1(9) . .
N2 Pr1 N1 C1 -12.5(9) . .
N3 Pr1 N1 C1 -152.0(11) . .
N5 Pr1 N1 C1 62.0(10) . .
Se2 Pr1 N1 C1 -85.6(10) . .
Se1 Pr1 N1 C1 -23.3(12) . .
Se3 Pr1 N1 C1 141.4(10) 1_455 .
N4 Pr1 N2 C2 -148.1(11) . .
N6 Pr1 N2 C2 122.7(12) . .
N3 Pr1 N2 C2 24.5(13) . .
N1 Pr1 N2 C2 -17.1(11) . .
N5 Pr1 N2 C2 -106.3(12) . .
Se2 Pr1 N2 C2 82.4(11) . .
Se1 Pr1 N2 C2 155.5(12) . .
Se3 Pr1 N2 C2 -56.5(13) 1_455 .
N4 Pr1 N3 C4 126.3(11) . .
N6 Pr1 N3 C4 169.6(12) . .
N2 Pr1 N3 C4 -46.4(12) . .
N1 Pr1 N3 C4 -5.4(11) . .
N5 Pr1 N3 C4 44.6(13) . .
Se2 Pr1 N3 C4 -107.5(11) . .
Se1 Pr1 N3 C4 -139.4(10) . .
Se3 Pr1 N3 C4 85.6(11) 1_455 .
N6 Pr1 N4 C7B -9(3) . .
N2 Pr1 N4 C7B -150(3) . .
N3 Pr1 N4 C7B 37(3) . .
N1 Pr1 N4 C7B 124(3) . .
N5 Pr1 N4 C7B 164(3) . .
Se2 Pr1 N4 C7B -52(3) . .
Se1 Pr1 N4 C7B -93(3) . .
Se3 Pr1 N4 C7B 77(3) 1_455 .
N6 Pr1 N4 C7A 24(2) . .
N2 Pr1 N4 C7A -117(2) . .
N3 Pr1 N4 C7A 71(2) . .
N1 Pr1 N4 C7A 158(2) . .
N5 Pr1 N4 C7A -162(2) . .
Se2 Pr1 N4 C7A -18(2) . .
Se1 Pr1 N4 C7A -59(2) . .
Se3 Pr1 N4 C7A 110(2) 1_455 .
N6 Pr1 N4 C5B -162(3) . .
N2 Pr1 N4 C5B 57(3) . .
N3 Pr1 N4 C5B -115(3) . .
N1 Pr1 N4 C5B -28(3) . .
N5 Pr1 N4 C5B 12(3) . .
Se2 Pr1 N4 C5B 156(3) . .
Se1 Pr1 N4 C5B 114(3) . .
Se3 Pr1 N4 C5B -76(3) 1_455 .
N6 Pr1 N4 C5A 159(2) . .
N2 Pr1 N4 C5A 18(2) . .
N3 Pr1 N4 C5A -154.3(18) . .
N1 Pr1 N4 C5A -67(2) . .
N5 Pr1 N4 C5A -27.4(18) . .
Se2 Pr1 N4 C5A 116.7(18) . .
Se1 Pr1 N4 C5A 75.4(18) . .
Se3 Pr1 N4 C5A -114.8(19) 1_455 .
N4 Pr1 N5 C6 -0.3(15) . .
N6 Pr1 N5 C6 6.7(17) . .
N2 Pr1 N5 C6 -141.0(16) . .
N3 Pr1 N5 C6 108.5(16) . .
N1 Pr1 N5 C6 153.5(16) . .
Se2 Pr1 N5 C6 -125.3(15) . .
Se1 Pr1 N5 C6 -68.5(16) . .
Se3 Pr1 N5 C6 71.2(16) 1_455 .
N4 Pr1 N6 C8 -0.7(13) . .
N2 Pr1 N6 C8 108.0(14) . .
N3 Pr1 N6 C8 -139.9(15) . .
N1 Pr1 N6 C8 -133.1(13) . .
N5 Pr1 N6 C8 -7.7(16) . .
Se2 Pr1 N6 C8 147.9(14) . .
Se1 Pr1 N6 C8 75.6(14) . .
Se3 Pr1 N6 C8 -72.6(14) 1_455 .
C3 N1 C1 C2 -85.0(19) . .
Pr1 N1 C1 C2 40.0(16) . .
Pr1 N2 C2 C1 46.5(17) . .
N1 C1 C2 N2 -57.1(18) . .
C1 N1 C3 C4 -175.6(16) . .
Pr1 N1 C3 C4 56(2) . .
N1 C3 C4 N3 -63(2) . .
Pr1 N3 C4 C3 35.4(19) . .
C7B N4 C5A C6 -138(4) . .
C7A N4 C5A C6 -171(3) . .
C5B N4 C5A C6 -62(3) . .
Pr1 N4 C5A C6 54(4) . .
C7B N4 C5B C6 -176(4) . .
C7A N4 C5B C6 153(4) . .
C5A N4 C5B C6 63(3) . .
Pr1 N4 C5B C6 -20(6) . .
C7B N4 C7A C8 66(3) . .
C5B N4 C7A C8 141(4) . .
C5A N4 C7A C8 -179(3) . .
Pr1 N4 C7A C8 -45(4) . .
C7A N4 C7B C8 -68(3) . .
C5B N4 C7B C8 174(4) . .
C5A N4 C7B C8 -149(3) . .
Pr1 N4 C7B C8 18(6) . .
Pr1 N5 C6 C5A 27(3) . .
Pr1 N5 C6 C5B -10(4) . .
N4 C5A C6 N5 -53(4) . .
N4 C5A C6 C5B 62(3) . .
N4 C5B C6 N5 19(6) . .
N4 C5B C6 C5A -63(3) . .
Pr1 N6 C8 C7B 10(4) . .
Pr1 N6 C8 C7A -21(3) . .
N4 C7B C8 N6 -18(6) . .
N4 C7B C8 C7A 67(3) . .
N4 C7A C8 N6 43(4) . .
N4 C7A C8 C7B -66(3) . .
